data_7035271
loop_
_publ_author_name
'Li, Lu-Lu'
'Han, Hua-Yan'
'Wang, Yong-Hui'
'Tan, Hua-Qiao'
'Zang, Hong-Ying'
'Li, Yang-Guang'

_publ_section_title
;
 Construction of polyoxometalates from dynamic lacunary polyoxotungstate
 building blocks and lanthanide linkers.
;
_journal_issue 25
_journal_name_full 'Dalton transactions (Cambridge, England : 2003)'
_journal_page_first 11429
_journal_page_last 11436
_journal_paper_doi 10.1039/c5dt00686d
_journal_volume 44
_journal_year 2015
_chemical_formula_sum 'C12 H50 Li7 N2 Na3 O89 Pr2 Sb2 W18'
_chemical_formula_weight 5598.71
_chemical_name_systematic
;
 ?
;
_space_group_crystal_system orthorhombic
_space_group_IT_number 19
_space_group_name_Hall 'P 2ac 2ab'
_space_group_name_H-M_alt 'P 21 21 21'
_symmetry_space_group_name_Hall 'P 2ac 2ab'
_symmetry_space_group_name_H-M 'P 21 21 21'
_atom_sites_solution_hydrogens geom
_audit_creation_method SHELXL-2014
_audit_update_record
;
2015-04-17 deposited with the CCDC.
2015-05-11 downloaded from the CCDC.
;
_cell_angle_alpha 90
_cell_angle_beta 90
_cell_angle_gamma 90
_cell_formula_units_Z 4
_cell_length_a 18.333(4)
_cell_length_b 24.500(5)
_cell_length_c 25.269(5)
_cell_measurement_reflns_used 51866
_cell_measurement_temperature 298(2)
_cell_measurement_theta_max 27.93
_cell_measurement_theta_min 3.14
_cell_volume 11350(4)
_computing_cell_refinement PROCESS-AUTO
_computing_data_collection PROCESS-AUTO
_computing_data_reduction CrystalStructure
_computing_structure_refinement 'SHELXL-2014 (Sheldrick, 2014)'
_diffrn_ambient_temperature 298(2)
_diffrn_detector_area_resol_mean 0.01
_diffrn_measured_fraction_theta_full 0.966
_diffrn_measured_fraction_theta_max 0.993
_diffrn_measurement_device_type 'Rigaku R-AXIS RAPID IP'
_diffrn_measurement_method Oscillation
_diffrn_radiation_type MoK\a
_diffrn_radiation_wavelength 0.71073
_diffrn_reflns_av_R_equivalents 0.2398
_diffrn_reflns_av_unetI/netI 0.2690
_diffrn_reflns_laue_measured_fraction_full 0.966
_diffrn_reflns_laue_measured_fraction_max 0.993
_diffrn_reflns_limit_h_max 21
_diffrn_reflns_limit_h_min -19
_diffrn_reflns_limit_k_max 29
_diffrn_reflns_limit_k_min -29
_diffrn_reflns_limit_l_max 29
_diffrn_reflns_limit_l_min -30
_diffrn_reflns_number 73425
_diffrn_reflns_point_group_measured_fraction_full 0.968
_diffrn_reflns_point_group_measured_fraction_max 0.995
_diffrn_reflns_theta_full 25.242
_diffrn_reflns_theta_max 25.000
_diffrn_reflns_theta_min 3.171
_diffrn_source 'fine-focus sealed tube'
_exptl_absorpt_coefficient_mu 19.571
_exptl_absorpt_correction_T_max 0.105
_exptl_absorpt_correction_T_min 0.080
_exptl_absorpt_correction_type multi-scan
_exptl_absorpt_process_details 'ABSCOR by T.Higashi 8 March, 1995'
_exptl_crystal_colour yellow
_exptl_crystal_density_diffrn 3.277
_exptl_crystal_description block
_exptl_crystal_F_000 9816
_exptl_crystal_size_max 0.260
_exptl_crystal_size_mid 0.240
_exptl_crystal_size_min 0.210
_platon_squeeze_details
;
;
_refine_diff_density_max 1.905
_refine_diff_density_min -1.522
_refine_diff_density_rms 0.326
_refine_ls_abs_structure_details
;
 Refined as an inversion twin.
;
_refine_ls_abs_structure_Flack 0.53(2)
_refine_ls_extinction_method none
_refine_ls_goodness_of_fit_ref 0.903
_refine_ls_hydrogen_treatment constr
_refine_ls_matrix_type full
_refine_ls_number_parameters 975
_refine_ls_number_reflns 19755
_refine_ls_number_restraints 770
_refine_ls_restrained_S_all 0.898
_refine_ls_R_factor_all 0.1640
_refine_ls_R_factor_gt 0.0823
_refine_ls_shift/su_max 0.001
_refine_ls_shift/su_mean 0.000
_refine_ls_structure_factor_coef Fsqd
_refine_ls_weighting_details 'w=1/[\s^2^(Fo^2^)+(0.0010P)^2^] where P=(Fo^2^+2Fc^2^)/3'
_refine_ls_weighting_scheme calc
_refine_ls_wR_factor_gt 0.1297
_refine_ls_wR_factor_ref 0.1538
_reflns_Friedel_coverage 0.851
_reflns_friedel_fraction_full 0.970
_reflns_friedel_fraction_max 0.998
_reflns_number_gt 9038
_reflns_number_total 19755
_reflns_threshold_expression 'I > 2\s(I)'
_cod_data_source_file c5dt00686d2.cif
_cod_data_source_block Pr-2
_cod_depositor_comments 'Adding full bibliography for 7035268--7035272.cif.'
_cod_original_cell_volume 11349(4)
_cod_database_code 7035271
_audit_block_doi 10.5517/cc13z4s0
_shelx_space_group_comment
;
The symmetry employed for this shelxl refinement is uniquely defined
by the following loop, which should always be used as a source of
symmetry information in preference to the above space-group names.
They are only intended as comments.
;
_shelx_estimated_absorpt_t_min 0.080
_shelx_estimated_absorpt_t_max 0.105
_shelxl_version_number 2014-3

loop_
_space_group_symop_operation_xyz
'x, y, z'
'-x+1/2, -y, z+1/2'
'-x, y+1/2, -z+1/2'
'x+1/2, -y+1/2, -z'

loop_
_atom_site_label
_atom_site_type_symbol
_atom_site_fract_x
_atom_site_fract_y
_atom_site_fract_z
_atom_site_U_iso_or_equiv
_atom_site_adp_type
_atom_site_occupancy
_atom_site_site_symmetry_order
_atom_site_calc_flag
_atom_site_refinement_flags_posn
_atom_site_refinement_flags_adp
_atom_site_refinement_flags_occupancy
_atom_site_disorder_assembly
_atom_site_disorder_group
W1 W 0.74603(13) 0.24669(11) 1.00812(8) 0.0383(6) Uani 1 1 d . . . . .
W2 W 0.74301(14) 0.34955(11) 1.09311(8) 0.0413(7) Uani 1 1 d . . . . .
W3 W 0.60329(14) 0.33486(11) 1.01240(9) 0.0435(7) Uani 1 1 d . . . . .
W4 W 0.77296(15) 0.38970(11) 0.81333(9) 0.0460(7) Uani 1 1 d . . . . .
W5 W 0.45182(15) 0.06790(11) 1.13054(9) 0.0463(7) Uani 1 1 d . . . . .
W6 W 0.76230(14) 0.26646(11) 0.86605(9) 0.0443(7) Uani 1 1 d . . . . .
W7 W 0.67801(15) 0.47590(11) 1.02921(9) 0.0460(7) Uani 1 1 d . . . . .
W8 W 0.42742(14) 0.09322(11) 0.93087(8) 0.0414(7) Uani 1 1 d . . . . .
W9 W 0.61885(14) 0.35452(12) 0.86911(9) 0.0483(7) Uani 1 1 d . . . . .
W10 W 0.70097(16) 0.04924(13) 0.93607(11) 0.0611(8) Uani 1 1 d . . . . .
W11 W 0.68927(15) 0.49353(11) 0.89973(9) 0.0484(7) Uani 1 1 d . . . . .
W12 W 0.71886(16) 0.03295(14) 1.07874(11) 0.0665(9) Uani 1 1 d . . . . .
W13 W 0.56093(18) -0.00198(13) 0.86787(11) 0.0649(9) Uani 1 1 d . . . . .
W14 W 0.59934(18) -0.03530(14) 1.15293(11) 0.0709(10) Uani 1 1 d . . . . .
W15 W 0.47812(19) -0.11724(14) 0.93965(13) 0.0767(10) Uani 1 1 d . U . . .
W16 W 0.49398(19) -0.13117(14) 1.07053(14) 0.0771(10) Uani 1 1 d . U . . .
W17 W 0.6771(2) -0.08698(14) 0.92239(13) 0.0818(11) Uani 1 1 d . U . . .
W18 W 0.69508(19) -0.10364(14) 1.06606(15) 0.0848(11) Uani 1 1 d . U . . .
Sb1 Sb 0.7973(2) 0.37639(17) 0.95568(13) 0.0348(10) Uani 1 1 d . . . . .
Sb2 Sb 0.5532(2) 0.00453(19) 1.01456(15) 0.0528(12) Uani 1 1 d . . . . .
Pr1 Pr 0.58858(19) 0.16150(15) 1.02790(12) 0.0441(9) Uani 1 1 d . . . . .
Pr2 Pr 0.8493(2) 0.53891(17) 0.97837(13) 0.0570(11) Uani 1 1 d . U . . .
O1 O 0.5349(17) 0.0267(14) 1.1410(11) 0.030(5) Uani 1 1 d . U . . .
O2 O 0.4952(17) 0.1158(14) 1.0930(11) 0.028(5) Uani 1 1 d . U . . .
O3 O 0.4056(17) 0.0229(14) 1.0838(10) 0.029(5) Uani 1 1 d . U . . .
O4 O 0.661(2) -0.093(2) 1.1403(17) 0.079(15) Uani 1 1 d . U . . .
O5 O 0.533(2) 0.0060(19) 0.8046(13) 0.066(10) Uani 1 1 d . U . . .
O6 O 0.743(2) 0.0343(19) 1.0020(15) 0.082(14) Uani 1 1 d . U . . .
O7 O 0.498(2) -0.054(2) 0.8923(15) 0.073(14) Uani 1 1 d . U . . .
O8 O 0.592(2) -0.040(2) 1.2187(16) 0.081(11) Uani 1 1 d . U . . .
O9 O 0.7122(19) -0.0978(16) 0.9885(13) 0.049(11) Uani 1 1 d . U . . .
O10 O 0.757(2) -0.042(2) 1.0838(15) 0.077(14) Uani 1 1 d . U . . .
O11 O 0.748(2) 0.3541(17) 1.1590(13) 0.057(12) Uani 1 1 d . U . . .
O12 O 0.402(2) -0.1124(18) 1.0790(14) 0.066(13) Uani 1 1 d . U . . .
O13 O 0.383(2) -0.101(2) 0.9490(16) 0.085(16) Uani 1 1 d . U . . .
O14 O 0.796(2) 0.0629(19) 1.1010(15) 0.074(10) Uani 1 1 d . U . . .
O15 O 0.4932(17) -0.0614(14) 1.0114(12) 0.034(9) Uani 1 1 d . U . . .
O16 O 0.737(2) -0.0239(19) 0.9147(14) 0.075(14) Uani 1 1 d . U . . .
O17 O 0.786(2) 0.3129(17) 0.8032(13) 0.052(11) Uani 1 1 d . U . . .
O18 O 0.493(2) -0.189(2) 1.1087(16) 0.079(15) Uani 1 1 d . U . . .
O19 O 0.4894(19) -0.1620(16) 1.0004(14) 0.051(11) Uani 1 1 d . U . . .
O20 O 0.5131(18) 0.0526(15) 0.9023(11) 0.037(9) Uani 1 1 d . U . . .
O21 O 0.680(2) 0.0120(17) 1.1492(13) 0.053(11) Uani 1 1 d . U . . .
O22 O 0.617(2) 0.4101(18) 1.0121(14) 0.065(12) Uani 1 1 d . U . . .
O23 O 0.761(2) 0.2077(17) 0.8355(13) 0.060(12) Uani 1 1 d . U . . .
O24 O 0.610(2) -0.0109(19) 0.9457(14) 0.067(13) Uani 1 1 d . U . . .
O25 O 0.6287(19) 0.5262(16) 0.8591(11) 0.041(10) Uani 1 1 d . U . . .
O26 O 0.654(2) 0.0875(19) 1.0734(16) 0.072(13) Uani 1 1 d . U . . .
O27 O 0.631(2) -0.0614(18) 0.8566(15) 0.065(13) Uani 1 1 d . U . . .
O28 O 0.611(2) -0.1308(18) 1.0560(14) 0.064(12) Uani 1 1 d . U . . .
O29 O 0.849(2) 0.2754(19) 0.8836(15) 0.065(13) Uani 1 1 d . U . . .
O30 O 0.6277(17) -0.0274(14) 1.0649(12) 0.036(9) Uani 1 1 d . U . . .
O31 O 0.6423(19) 0.0438(16) 0.8715(13) 0.047(10) Uani 1 1 d . U . . .
O32 O 0.3920(19) 0.0372(16) 0.9682(12) 0.044(10) Uani 1 1 d . U . . .
O33 O 0.6282(17) 0.4249(14) 0.8942(10) 0.028(8) Uani 1 1 d . U . . .
O34 O 0.524(2) -0.0809(19) 1.1195(15) 0.069(13) Uani 1 1 d . U . . .
O35 O 0.7927(19) 0.4108(15) 0.7532(12) 0.042(10) Uani 1 1 d . U . . .
O36 O 0.7476(16) 0.4565(13) 0.8488(10) 0.025(8) Uani 1 1 d . U . . .
O37 O 0.6561(18) 0.2840(15) 0.8510(11) 0.034(9) Uani 1 1 d . U . . .
O38 O 0.770(2) 0.0869(18) 0.9112(13) 0.063(9) Uani 1 1 d . U . . .
O39 O 0.5126(17) 0.3273(14) 1.0275(12) 0.035(9) Uani 1 1 d . U . . .
O40 O 0.6136(17) 0.5001(15) 1.0713(12) 0.036(9) Uani 1 1 d . U . . .
O41 O 0.7520(16) 0.4484(14) 0.9629(9) 0.026(8) Uani 1 1 d . U . . .
O42 O 0.5339(17) 0.3534(15) 0.8413(11) 0.034(9) Uani 1 1 d . U . . .
O43 O 0.670(2) 0.3776(17) 0.8066(13) 0.054(11) Uani 1 1 d . U . . .
O44 O 0.3446(18) 0.1381(15) 0.9308(13) 0.040(10) Uani 1 1 d . U . . .
O45 O 0.7274(16) 0.1783(13) 1.0258(11) 0.027(8) Uani 1 1 d . U . . .
O46 O 0.724(2) 0.4288(17) 1.0720(13) 0.061(12) Uani 1 1 d . U . . .
O47 O 0.762(2) 0.5426(19) 0.9070(14) 0.072(13) Uani 1 1 d . U . . .
O48 O 0.4771(17) 0.1298(14) 0.9759(11) 0.029(9) Uani 1 1 d . U . . .
O49 O 0.6284(19) 0.2619(16) 1.0175(13) 0.047(11) Uani 1 1 d . U . . .
O50 O 0.743(2) 0.5300(18) 1.0367(13) 0.058(11) Uani 1 1 d . U . . .
O51 O 0.636(2) 0.5056(16) 0.9676(13) 0.049(11) Uani 1 1 d . U . . .
O52 O 0.5963(16) 0.3289(13) 0.9370(10) 0.024(8) Uani 1 1 d . U . . .
O53 O 0.7268(16) 0.3374(13) 1.0027(10) 0.027(8) Uani 1 1 d . U . . .
O54 O 0.8411(18) 0.2490(14) 1.0062(11) 0.029(9) Uani 1 1 d . U . . .
O55 O 0.7268(19) 0.2449(15) 0.9306(13) 0.046(10) Uani 1 1 d . U . . .
O56 O 0.7605(17) 0.2725(13) 1.0841(10) 0.023(8) Uani 1 1 d . U . . .
O57 O 0.738(2) 0.3534(17) 0.8897(12) 0.052(11) Uani 1 1 d . U . . .
O58 O 0.6398(18) 0.3382(15) 1.0876(11) 0.034(9) Uani 1 1 d . U . . .
O59 O 0.3661(17) 0.1035(14) 1.1522(11) 0.032(5) Uani 1 1 d . U . . .
O60 O 0.463(3) -0.167(2) 0.8974(17) 0.094(17) Uani 1 1 d . U . . .
O61 O 0.6434(19) 0.0971(16) 0.9615(13) 0.044(10) Uani 1 1 d . U . . .
O62 O 0.724(2) -0.1338(18) 0.8879(13) 0.064(9) Uani 1 1 d . U . . .
O63 O 0.751(2) -0.157(2) 1.0833(16) 0.085(11) Uani 1 1 d . U . . .
O64 O 0.589(2) -0.1218(19) 0.9375(15) 0.070(13) Uani 1 1 d . U . . .
O1W O 0.616(2) 0.200(2) 1.1151(15) 0.077(14) Uani 1 1 d . U . . .
O2W O 0.5789(19) 0.2059(16) 0.9322(14) 0.049(11) Uani 1 1 d . U . . .
O3W O 0.4811(18) 0.2241(15) 1.0502(12) 0.038(10) Uani 1 1 d . U . . .
O4W O 0.771(3) 0.639(2) 0.9777(17) 0.104(18) Uani 1 1 d . U . . .
O111 O 0.486(2) 0.1010(16) 1.2056(12) 0.048(9) Uani 1 1 d D U . . .
O112 O 0.538(3) 0.088(3) 1.282(2) 0.048(13) Uani 0.5 1 d D U P A 1
O11A O 0.484(4) 0.098(3) 1.302(2) 0.054(13) Uani 0.5 1 d D U P A 2
N1 N 0.4158(17) 0.0137(13) 1.2031(10) 0.034(9) Uani 1 1 d DG U . . .
C1 C 0.4377(18) 0.0284(12) 1.2540(13) 0.051(12) Uani 1 1 d DG U . . .
C2 C 0.419(2) -0.0042(15) 1.2971(9) 0.051(13) Uani 1 1 d DG U . . .
H2A H 0.4331 0.0055 1.3310 0.061 Uiso 1 1 calc R U . . .
C3 C 0.377(2) -0.0515(14) 1.2892(11) 0.061 Uiso 1 1 d DG U . . .
H3A H 0.3647 -0.0732 1.3180 0.061 Uiso 1 1 calc R U . . .
C4 C 0.3556(18) -0.0662(12) 1.2383(13) 0.043(13) Uani 1 1 d DG U . . .
H4A H 0.3282 -0.0977 1.2331 0.052 Uiso 1 1 calc R U . . .
C5 C 0.3747(17) -0.0336(14) 1.1952(9) 0.046(11) Uani 1 1 d DG U . . .
H5A H 0.3602 -0.0434 1.1612 0.055 Uiso 1 1 calc R U . . .
C6 C 0.478(3) 0.0773(18) 1.2531(15) 0.08(2) Uani 1 1 d D U . . .
O211 O 0.458(2) 0.1428(18) 0.8688(14) 0.063(11) Uani 1 1 d D U . . .
O212 O 0.458(2) 0.160(2) 0.7767(14) 0.079(12) Uani 1 1 d D U . . .
N2 N 0.3778(19) 0.0545(16) 0.8589(11) 0.061(8) Uani 1 1 d DG U . . .
C7 C 0.395(2) 0.0846(13) 0.8137(15) 0.061(8) Uani 1 1 d DG U . . .
C8 C 0.370(2) 0.0676(16) 0.7643(12) 0.061(8) Uani 1 1 d DG U . . .
H8A H 0.3810 0.0876 0.7342 0.073 Uiso 1 1 calc R U . . .
C9 C 0.327(2) 0.0206(17) 0.7602(11) 0.062(8) Uani 1 1 d DG U . . .
H9A H 0.3100 0.0093 0.7273 0.074 Uiso 1 1 calc R U . . .
C10 C 0.310(2) -0.0094(14) 0.8054(15) 0.061(8) Uani 1 1 d DG U . . .
H10A H 0.2813 -0.0407 0.8027 0.073 Uiso 1 1 calc R U . . .
C11 C 0.335(2) 0.0075(15) 0.8548(11) 0.062(8) Uani 1 1 d DG U . . .
H11A H 0.3237 -0.0125 0.8850 0.074 Uiso 1 1 calc R U . . .
C12 C 0.431(4) 0.135(2) 0.8198(15) 0.12(3) Uani 1 1 d D U . . .
Na1 Na 0.484(3) 0.445(3) 0.942(2) 0.086(18) Uiso 0.5 1 d . . P . .
Na2 Na 0.464(3) 0.449(3) 1.073(2) 0.093(19) Uiso 0.5 1 d . . P . .
Na3 Na 0.967(4) 0.284(4) 0.814(3) 0.15(3) Uiso 0.5 1 d . . P . .
Na4 Na 0.876(4) 0.154(3) 0.922(3) 0.13(3) Uiso 0.5 1 d . . P . .
Na5 Na 0.627(4) 0.153(3) 0.835(2) 0.11(2) Uiso 0.5 1 d . . P . .

loop_
_atom_site_aniso_label
_atom_site_aniso_U_11
_atom_site_aniso_U_22
_atom_site_aniso_U_33
_atom_site_aniso_U_23
_atom_site_aniso_U_13
_atom_site_aniso_U_12
W1 0.0446(15) 0.0317(16) 0.0386(12) 0.0012(11) 0.0021(12) 0.0031(13)
W2 0.0581(17) 0.0350(17) 0.0306(11) -0.0001(11) 0.0046(12) 0.0033(14)
W3 0.0484(16) 0.0370(18) 0.0452(14) 0.0058(13) 0.0077(13) 0.0078(14)
W4 0.0630(18) 0.0434(19) 0.0318(12) 0.0106(12) 0.0016(13) 0.0093(15)
W5 0.0566(18) 0.0460(19) 0.0364(13) 0.0133(13) -0.0039(13) -0.0050(15)
W6 0.0545(17) 0.0397(18) 0.0387(13) -0.0030(12) 0.0007(13) 0.0044(14)
W7 0.0601(18) 0.0324(18) 0.0454(14) 0.0019(12) 0.0125(14) 0.0107(14)
W8 0.0621(17) 0.0310(17) 0.0311(12) -0.0044(11) -0.0037(13) -0.0019(14)
W9 0.0510(17) 0.051(2) 0.0425(14) 0.0057(14) -0.0019(13) 0.0084(15)
W10 0.066(2) 0.051(2) 0.0657(17) 0.0023(16) 0.0061(17) 0.0063(17)
W11 0.0640(19) 0.0357(18) 0.0454(14) 0.0125(13) 0.0029(14) 0.0151(15)
W12 0.0548(19) 0.065(2) 0.079(2) 0.0172(18) -0.0098(16) 0.0063(17)
W13 0.083(2) 0.048(2) 0.0636(17) -0.0133(16) 0.0049(17) 0.0138(18)
W14 0.072(2) 0.066(3) 0.0752(19) 0.0356(18) -0.0094(17) 0.007(2)
W15 0.094(3) 0.041(2) 0.096(2) -0.0154(18) 0.002(2) 0.0029(18)
W16 0.085(2) 0.043(2) 0.103(2) 0.0233(19) -0.003(2) 0.0030(18)
W17 0.090(2) 0.054(2) 0.101(2) -0.0096(19) 0.008(2) 0.020(2)
W18 0.079(2) 0.058(2) 0.118(2) 0.028(2) -0.002(2) 0.0190(19)
Sb1 0.043(2) 0.029(3) 0.033(2) 0.0034(17) 0.0044(18) 0.004(2)
Sb2 0.066(3) 0.032(3) 0.060(3) 0.001(2) -0.004(2) 0.005(2)
Pr1 0.053(2) 0.037(2) 0.0424(18) 0.0050(16) -0.0036(18) -0.0039(19)
Pr2 0.077(3) 0.039(3) 0.056(2) 0.0073(19) 0.005(2) 0.002(2)
O1 0.033(9) 0.030(9) 0.027(8) 0.016(7) 0.001(7) 0.000(8)
O2 0.035(9) 0.025(9) 0.025(8) 0.016(7) 0.001(7) -0.003(8)
O3 0.036(9) 0.026(9) 0.025(8) 0.014(7) 0.003(7) -0.004(8)
O4 0.072(18) 0.079(19) 0.087(18) 0.005(13) 0.009(13) 0.006(13)
O5 0.074(17) 0.069(17) 0.056(15) -0.015(14) 0.004(14) -0.006(15)
O6 0.083(18) 0.078(19) 0.085(17) 0.001(13) -0.009(13) 0.002(13)
O7 0.076(18) 0.073(18) 0.071(17) -0.003(13) 0.000(12) -0.002(13)
O8 0.077(17) 0.076(19) 0.091(17) 0.011(16) -0.029(15) 0.010(16)
O9 0.045(15) 0.047(16) 0.056(14) 0.003(12) 0.010(12) -0.006(12)
O10 0.073(17) 0.079(18) 0.079(17) 0.004(13) -0.012(13) -0.007(13)
O11 0.06(2) 0.06(2) 0.056(18) -0.003(17) 0.013(17) 0.011(19)
O12 0.064(17) 0.060(17) 0.075(16) 0.016(12) -0.002(12) 0.004(13)
O13 0.083(19) 0.08(2) 0.091(19) 0.007(13) 0.013(13) -0.003(13)
O14 0.070(17) 0.068(18) 0.086(17) 0.029(15) -0.022(15) 0.012(15)
O15 0.035(13) 0.029(14) 0.040(13) -0.004(11) -0.001(11) -0.004(11)
O16 0.075(18) 0.078(18) 0.073(17) -0.008(13) 0.001(12) -0.012(13)
O17 0.057(16) 0.054(16) 0.044(14) -0.014(12) -0.003(12) -0.005(12)
O18 0.09(2) 0.07(3) 0.08(2) 0.00(2) 0.03(2) 0.00(2)
O19 0.050(15) 0.043(16) 0.059(15) -0.014(12) -0.006(12) -0.007(12)
O20 0.045(14) 0.037(15) 0.029(12) -0.016(11) -0.011(11) 0.001(12)
O21 0.056(16) 0.051(16) 0.054(14) 0.001(12) -0.004(12) -0.001(12)
O22 0.068(16) 0.060(17) 0.067(16) 0.003(12) -0.003(12) 0.006(13)
O23 0.064(16) 0.060(17) 0.054(15) -0.004(12) -0.009(12) 0.008(12)
O24 0.066(17) 0.065(18) 0.071(16) 0.008(12) 0.002(12) 0.000(13)
O25 0.049(14) 0.045(15) 0.030(13) 0.007(11) -0.003(11) 0.016(12)
O26 0.064(17) 0.074(18) 0.077(17) 0.023(13) -0.007(12) 0.002(13)
O27 0.064(17) 0.060(18) 0.072(16) 0.001(12) 0.002(12) 0.001(12)
O28 0.066(17) 0.066(17) 0.059(15) 0.007(12) -0.017(12) 0.005(13)
O29 0.064(17) 0.066(18) 0.064(16) 0.002(12) 0.002(12) 0.000(12)
O30 0.039(14) 0.029(14) 0.040(13) 0.006(11) 0.011(11) -0.005(11)
O31 0.047(15) 0.050(16) 0.044(14) -0.001(12) -0.005(12) -0.001(12)
O32 0.053(15) 0.038(15) 0.041(13) 0.003(11) -0.004(11) 0.016(12)
O33 0.033(13) 0.035(14) 0.016(11) -0.013(11) 0.007(10) 0.005(11)
O34 0.071(17) 0.069(18) 0.067(16) 0.018(12) -0.007(12) 0.003(13)
O35 0.048(15) 0.032(15) 0.046(13) 0.010(11) -0.006(11) -0.001(12)
O36 0.024(13) 0.022(13) 0.030(12) 0.012(10) 0.000(11) 0.000(11)
O37 0.036(14) 0.038(15) 0.029(13) -0.007(11) 0.002(11) -0.009(11)
O38 0.065(13) 0.067(14) 0.057(12) -0.004(11) 0.011(11) 0.001(11)
O39 0.035(14) 0.026(14) 0.043(13) -0.004(11) -0.011(11) 0.009(11)
O40 0.033(11) 0.036(11) 0.039(10) -0.002(7) 0.001(7) 0.000(7)
O41 0.031(13) 0.038(14) 0.011(10) 0.001(10) 0.010(10) 0.011(11)
O42 0.028(13) 0.040(15) 0.034(12) 0.003(11) 0.012(11) -0.002(11)
O43 0.061(16) 0.053(16) 0.047(14) 0.014(12) -0.009(12) 0.005(12)
O44 0.038(14) 0.036(15) 0.045(13) 0.001(12) -0.007(11) 0.005(11)
O45 0.031(13) 0.019(13) 0.032(12) 0.006(11) 0.008(11) -0.005(11)
O46 0.071(16) 0.060(17) 0.053(15) 0.002(12) -0.006(12) -0.010(12)
O47 0.068(17) 0.069(18) 0.078(16) 0.001(12) 0.002(12) 0.003(13)
O48 0.037(13) 0.027(14) 0.023(12) 0.001(11) 0.009(11) 0.005(11)
O49 0.052(15) 0.036(15) 0.054(14) 0.008(12) 0.007(12) 0.002(12)
O50 0.056(16) 0.063(17) 0.054(14) -0.002(12) -0.006(12) -0.001(12)
O51 0.055(15) 0.034(15) 0.058(14) 0.003(12) 0.001(12) 0.017(12)
O52 0.025(12) 0.030(14) 0.016(11) 0.000(11) -0.009(10) -0.005(11)
O53 0.033(13) 0.028(14) 0.019(11) -0.014(10) -0.003(10) -0.008(11)
O54 0.050(18) 0.024(18) 0.014(14) -0.003(14) 0.010(14) 0.003(16)
O55 0.053(15) 0.038(15) 0.049(13) 0.024(12) 0.002(12) -0.010(12)
O56 0.033(13) 0.020(13) 0.017(11) -0.007(10) 0.000(10) 0.007(11)
O57 0.050(15) 0.058(16) 0.048(14) -0.010(12) 0.009(12) -0.003(12)
O58 0.042(14) 0.035(15) 0.024(12) -0.003(11) 0.011(11) 0.012(11)
O59 0.034(9) 0.027(9) 0.035(8) 0.017(7) -0.003(7) -0.006(8)
O60 0.11(3) 0.08(3) 0.09(2) -0.01(2) 0.00(2) 0.00(2)
O61 0.045(14) 0.036(15) 0.051(14) -0.013(12) -0.011(11) 0.002(12)
O62 0.075(16) 0.064(17) 0.053(15) -0.015(14) 0.012(14) 0.002(15)
O63 0.085(18) 0.074(18) 0.096(17) 0.031(15) -0.023(16) 0.018(16)
O64 0.070(17) 0.065(17) 0.075(16) -0.011(13) 0.007(12) 0.001(13)
O1W 0.09(2) 0.09(3) 0.06(2) 0.003(19) 0.004(19) 0.00(2)
O2W 0.042(15) 0.046(16) 0.060(14) 0.003(12) -0.005(12) -0.005(12)
O3W 0.036(18) 0.03(2) 0.049(18) 0.002(15) -0.003(15) 0.007(16)
O4W 0.11(3) 0.09(3) 0.11(3) -0.01(2) 0.01(2) -0.02(2)
O111 0.049(13) 0.052(14) 0.044(12) -0.008(11) -0.012(11) -0.007(11)
O112 0.054(19) 0.05(2) 0.038(18) -0.002(16) -0.009(17) -0.005(17)
O11A 0.05(2) 0.06(2) 0.054(19) 0.002(17) -0.015(17) -0.004(17)
N1 0.031(14) 0.034(14) 0.038(11) 0.013(11) 0.009(11) 0.010(11)
C1 0.052(17) 0.047(17) 0.053(13) 0.001(11) -0.003(12) -0.003(13)
C2 0.053(18) 0.052(18) 0.047(13) 0.004(12) 0.001(13) -0.008(13)
C4 0.044(18) 0.044(16) 0.043(16) 0.003(12) 0.006(13) -0.003(12)
C5 0.049(17) 0.047(16) 0.041(15) 0.002(11) 0.004(12) -0.003(12)
C6 0.08(3) 0.08(3) 0.08(3) 0.006(14) 0.004(14) -0.004(14)
O211 0.066(12) 0.062(12) 0.061(12) 0.002(7) -0.002(7) 0.002(7)
O212 0.087(16) 0.079(16) 0.072(14) 0.001(12) -0.013(12) 0.005(12)
N2 0.062(10) 0.060(10) 0.059(9) -0.004(7) -0.002(7) -0.001(7)
C7 0.063(10) 0.061(10) 0.059(10) -0.004(7) -0.001(7) -0.001(7)
C8 0.062(10) 0.061(10) 0.060(10) -0.002(7) -0.001(7) -0.001(7)
C9 0.064(10) 0.061(10) 0.060(10) -0.004(7) -0.001(7) -0.002(7)
C10 0.064(10) 0.060(10) 0.059(10) -0.005(7) -0.001(7) -0.002(7)
C11 0.063(10) 0.061(10) 0.060(10) -0.004(7) -0.001(7) -0.001(7)
C12 0.11(3) 0.12(3) 0.12(3) 0.000(14) 0.005(14) -0.006(14)

loop_
_atom_type_symbol
_atom_type_description
_atom_type_scat_dispersion_real
_atom_type_scat_dispersion_imag
_atom_type_scat_source
C C 0.0033 0.0016 'International Tables Vol C Tables 4.2.6.8 and 6.1.1.4'
H H 0.0000 0.0000 'International Tables Vol C Tables 4.2.6.8 and 6.1.1.4'
N N 0.0061 0.0033 'International Tables Vol C Tables 4.2.6.8 and 6.1.1.4'
O O 0.0106 0.0060 'International Tables Vol C Tables 4.2.6.8 and 6.1.1.4'
W W -0.8490 6.8722 'International Tables Vol C Tables 4.2.6.8 and 6.1.1.4'
Sb Sb -0.5866 1.5461 'International Tables Vol C Tables 4.2.6.8 and 6.1.1.4'
Pr Pr -0.2180 2.8214 'International Tables Vol C Tables 4.2.6.8 and 6.1.1.4'
Na Na 0.0362 0.0249 'International Tables Vol C Tables 4.2.6.8 and 6.1.1.4'
Li Li -0.0003 0.0001 'International Tables Vol C Tables 4.2.6.8 and 6.1.1.4'

loop_
_geom_angle_atom_site_label_1
_geom_angle_atom_site_label_2
_geom_angle_atom_site_label_3
_geom_angle
_geom_angle_site_symmetry_1
_geom_angle_site_symmetry_3
O54 W1 O45 103.4(15) . .
O54 W1 O55 98.7(13) . .
O45 W1 O55 101.2(14) . .
O54 W1 O56 83.4(13) . .
O45 W1 O56 94.6(13) . .
O55 W1 O56 163.0(14) . .
O54 W1 O49 167.5(15) . .
O45 W1 O49 86.8(14) . .
O55 W1 O49 86.3(14) . .
O56 W1 O49 88.5(12) . .
O54 W1 O53 97.0(14) . .
O45 W1 O53 156.9(12) . .
O55 W1 O53 86.2(13) . .
O56 W1 O53 76.8(11) . .
O49 W1 O53 71.7(13) . .
O54 W1 Pr1 145.6(11) . .
O45 W1 Pr1 42.2(10) . .
O55 W1 Pr1 89.0(10) . .
O56 W1 Pr1 98.8(9) . .
O49 W1 Pr1 45.3(10) . .
O53 W1 Pr1 117.1(8) . .
O11 W2 O58 97.8(16) . .
O11 W2 O56 100.0(16) . .
O58 W2 O56 90.8(14) . .
O11 W2 O44 104.1(17) . 4_557
O58 W2 O44 158.0(13) . 4_557
O56 W2 O44 87.5(14) . 4_557
O11 W2 O46 101.9(17) . .
O58 W2 O46 87.2(15) . .
O56 W2 O46 158.1(12) . .
O44 W2 O46 86.3(15) 4_557 .
O11 W2 O53 174.5(16) . .
O58 W2 O53 77.5(11) . .
O56 W2 O53 77.3(11) . .
O44 W2 O53 80.7(12) 4_557 .
O46 W2 O53 80.9(13) . .
O39 W3 O49 96.9(16) . .
O39 W3 O22 103.8(17) . .
O49 W3 O22 157.6(17) . .
O39 W3 O52 98.6(14) . .
O49 W3 O52 90.8(14) . .
O22 W3 O52 94.5(15) . .
O39 W3 O58 96.7(14) . .
O49 W3 O58 83.7(15) . .
O22 W3 O58 85.4(15) . .
O52 W3 O58 164.3(13) . .
O39 W3 O53 171.8(13) . .
O49 W3 O53 77.7(14) . .
O22 W3 O53 80.7(15) . .
O52 W3 O53 87.8(11) . .
O58 W3 O53 76.7(11) . .
O35 W4 O17 99.1(16) . .
O35 W4 O43 100.5(15) . .
O17 W4 O43 87.5(17) . .
O35 W4 O36 102.5(15) . .
O17 W4 O36 158.3(13) . .
O43 W4 O36 86.3(15) . .
O35 W4 O59 101.3(15) . 4_557
O17 W4 O59 92.2(15) . 4_557
O43 W4 O59 157.9(13) . 4_557
O36 W4 O59 85.9(14) . 4_557
O35 W4 O57 172.9(16) . .
O17 W4 O57 76.0(14) . .
O43 W4 O57 74.3(14) . .
O36 W4 O57 82.3(13) . .
O59 W4 O57 84.2(13) 4_557 .
O2 W5 O3 105.8(13) . .
O2 W5 O1 94.1(15) . .
O3 W5 O1 98.4(15) . .
O2 W5 O59 103.5(15) . .
O3 W5 O59 94.6(15) . .
O1 W5 O59 154.4(12) . .
O2 W5 O111 95.4(14) . .
O3 W5 O111 158.8(13) . .
O1 W5 O111 80.7(14) . .
O59 W5 O111 79.3(14) . .
O2 W5 N1 161.9(13) . .
O3 W5 N1 91.9(12) . .
O1 W5 N1 79.1(12) . .
O59 W5 N1 78.5(12) . .
O111 W5 N1 67.0(12) . .
O23 W6 O29 104(2) . .
O23 W6 O55 99.4(18) . .
O29 W6 O55 98.1(17) . .
O23 W6 O17 97.4(16) . .
O29 W6 O17 86.1(18) . .
O55 W6 O17 161.1(17) . .
O23 W6 O37 95.0(17) . .
O29 W6 O37 159.8(19) . .
O55 W6 O37 83.5(14) . .
O17 W6 O37 86.4(14) . .
O23 W6 O57 162.7(16) . .
O29 W6 O57 89.8(18) . .
O55 W6 O57 88.0(15) . .
O17 W6 O57 73.5(14) . .
O37 W6 O57 70.1(14) . .
O40 W7 O46 100.1(16) . .
O40 W7 O50 98.0(17) . .
O46 W7 O50 95.6(17) . .
O40 W7 O51 95.5(15) . .
O46 W7 O51 160.1(17) . .
O50 W7 O51 94.4(17) . .
O40 W7 O22 91.6(16) . .
O46 W7 O22 82.8(17) . .
O50 W7 O22 170.4(17) . .
O51 W7 O22 84.4(17) . .
O40 W7 O41 170.9(13) . .
O46 W7 O41 88.4(14) . .
O50 W7 O41 84.2(14) . .
O51 W7 O41 75.5(13) . .
O22 W7 O41 86.3(14) . .
O48 W8 O32 104.2(15) . .
O48 W8 O44 97.2(15) . .
O32 W8 O44 99.0(15) . .
O48 W8 O20 94.7(13) . .
O32 W8 O20 95.4(15) . .
O44 W8 O20 158.5(13) . .
O48 W8 O211 93.0(15) . .
O32 W8 O211 162.3(16) . .
O44 W8 O211 82.8(15) . .
O20 W8 O211 78.7(15) . .
O48 W8 N2 167.5(14) . .
O32 W8 N2 87.4(15) . .
O44 W8 N2 85.3(14) . .
O20 W8 N2 79.4(13) . .
O211 W8 N2 75.1(14) . .
O42 W9 O33 103.9(15) . .
O42 W9 O52 99.8(13) . .
O33 W9 O52 91.1(13) . .
O42 W9 O37 102.3(15) . .
O33 W9 O37 153.3(14) . .
O52 W9 O37 89.8(13) . .
O42 W9 O43 96.4(14) . .
O33 W9 O43 87.9(15) . .
O52 W9 O43 163.6(14) . .
O37 W9 O43 83.9(16) . .
O42 W9 O57 169.1(13) . .
O33 W9 O57 80.9(14) . .
O52 W9 O57 89.9(12) . .
O37 W9 O57 72.4(14) . .
O43 W9 O57 73.8(14) . .
O38 W10 O61 103.1(19) . .
O38 W10 O6 97.6(19) . .
O61 W10 O6 93.1(18) . .
O38 W10 O31 97.9(16) . .
O61 W10 O31 91.1(15) . .
O6 W10 O31 162.5(18) . .
O38 W10 O16 98.3(18) . .
O61 W10 O16 158.5(18) . .
O6 W10 O16 85.9(18) . .
O31 W10 O16 84.0(16) . .
O38 W10 O24 163.5(16) . .
O61 W10 O24 87.2(17) . .
O6 W10 O24 94.6(17) . .
O31 W10 O24 68.7(14) . .
O16 W10 O24 71.5(17) . .
O25 W11 O47 103.2(19) . .
O25 W11 O36 100.5(13) . .
O47 W11 O36 88.4(16) . .
O25 W11 O51 97.3(15) . .
O47 W11 O51 100.2(17) . .
O36 W11 O51 158.0(14) . .
O25 W11 O33 89.3(16) . .
O47 W11 O33 165.7(17) . .
O36 W11 O33 82.4(12) . .
O51 W11 O33 84.9(14) . .
O25 W11 O41 169.9(13) . .
O47 W11 O41 83.0(16) . .
O36 W11 O41 87.6(11) . .
O51 W11 O41 73.5(12) . .
O33 W11 O41 85.7(12) . .
O14 W12 O26 105(2) . .
O14 W12 O10 95.1(19) . .
O26 W12 O10 159.3(19) . .
O14 W12 O21 96.7(17) . .
O26 W12 O21 91.2(17) . .
O10 W12 O21 80.1(17) . .
O14 W12 O6 97.6(19) . .
O26 W12 O6 93.5(18) . .
O10 W12 O6 90.0(17) . .
O21 W12 O6 163.3(18) . .
O14 W12 O30 162.8(16) . .
O26 W12 O30 89.3(17) . .
O10 W12 O30 70.1(15) . .
O21 W12 O30 72.7(14) . .
O6 W12 O30 91.4(15) . .
O5 W13 O20 102.7(18) . .
O5 W13 O7 102.1(19) . .
O20 W13 O7 92.8(18) . .
O5 W13 O31 102.7(18) . .
O20 W13 O31 85.4(16) . .
O7 W13 O31 154.9(16) . .
O5 W13 O27 98.6(18) . .
O20 W13 O27 158.3(15) . .
O7 W13 O27 86.8(19) . .
O31 W13 O27 85.8(17) . .
O5 W13 O24 173.2(17) . .
O20 W13 O24 80.9(15) . .
O7 W13 O24 83.4(17) . .
O31 W13 O24 71.6(15) . .
O27 W13 O24 77.5(16) . .
O8 W14 O4 99(2) . .
O8 W14 O21 99.1(19) . .
O4 W14 O21 89.2(19) . .
O8 W14 O1 99.5(18) . .
O4 W14 O1 161.1(16) . .
O21 W14 O1 89.2(15) . .
O8 W14 O34 109(2) . .
O4 W14 O34 85.5(19) . .
O21 W14 O34 151.8(15) . .
O1 W14 O34 87.0(16) . .
O8 W14 O30 171.3(17) . .
O4 W14 O30 76.0(16) . .
O21 W14 O30 73.8(13) . .
O1 W14 O30 85.5(12) . .
O34 W14 O30 78.0(14) . .
O60 W15 O13 95(2) . .
O60 W15 O19 96(2) . .
O13 W15 O19 97.5(17) . .
O60 W15 O7 103(2) . .
O13 W15 O7 95(2) . .
O19 W15 O7 156.2(16) . .
O60 W15 O64 97(2) . .
O13 W15 O64 168(2) . .
O19 W15 O64 83.2(16) . .
O7 W15 O64 80.8(17) . .
O60 W15 O15 167.7(19) . .
O13 W15 O15 83.0(17) . .
O19 W15 O15 72.1(14) . .
O7 W15 O15 89.4(15) . .
O64 W15 O15 86.2(14) . .
O60 W15 Pr2 129.8(17) . 4_457
O13 W15 Pr2 35.9(15) . 4_457
O19 W15 Pr2 85.2(11) . 4_457
O7 W15 Pr2 93.0(13) . 4_457
O64 W15 Pr2 133.1(12) . 4_457
O15 W15 Pr2 47.1(8) . 4_457
O18 W16 O12 98(2) . .
O18 W16 O34 100.2(19) . .
O12 W16 O34 91.6(19) . .
O18 W16 O19 101.2(19) . .
O12 W16 O19 99.9(17) . .
O34 W16 O19 154.0(17) . .
O18 W16 O28 96.3(18) . .
O12 W16 O28 164.5(18) . .
O34 W16 O28 79.5(17) . .
O19 W16 O28 83.7(14) . .
O18 W16 O15 173.1(17) . .
O12 W16 O15 82.9(15) . .
O34 W16 O15 86.6(15) . .
O19 W16 O15 71.9(14) . .
O28 W16 O15 83.8(13) . .
O62 W17 O9 101.3(18) . .
O62 W17 O64 103.6(19) . .
O9 W17 O64 92.9(17) . .
O62 W17 O16 102(2) . .
O9 W17 O16 90.5(16) . .
O64 W17 O16 153.0(19) . .
O62 W17 O27 89.8(18) . .
O9 W17 O27 168.5(18) . .
O64 W17 O27 87.2(18) . .
O16 W17 O27 84.3(18) . .
O62 W17 O24 163.2(16) . .
O9 W17 O24 94.1(15) . .
O64 W17 O24 81.8(17) . .
O16 W17 O24 71.2(17) . .
O27 W17 O24 74.4(16) . .
O28 W18 O63 106(2) . .
O28 W18 O10 150(2) . .
O63 W18 O10 101(2) . .
O28 W18 O9 91.4(16) . .
O63 W18 O9 102.2(18) . .
O10 W18 O9 94.6(16) . .
O28 W18 O4 84.6(18) . .
O63 W18 O4 93(2) . .
O10 W18 O4 82.2(18) . .
O9 W18 O4 165.1(18) . .
O28 W18 O30 79.9(17) . .
O63 W18 O30 165.4(17) . .
O10 W18 O30 70.9(16) . .
O9 W18 O30 90.8(14) . .
O4 W18 O30 74.4(16) . .
O41 Sb1 O53 95.8(13) . .
O41 Sb1 O57 95.6(14) . .
O53 Sb1 O57 90.5(12) . .
O15 Sb2 O30 95.0(14) . .
O15 Sb2 O24 95.6(16) . .
O30 Sb2 O24 96.8(14) . .
O1W Pr1 O26 76.3(15) . .
O1W Pr1 O61 139.6(13) . .
O26 Pr1 O61 69.8(13) . .
O1W Pr1 O48 138.0(12) . .
O26 Pr1 O48 114.2(13) . .
O61 Pr1 O48 77.6(10) . .
O1W Pr1 O3W 74.2(13) . .
O26 Pr1 O3W 135.7(12) . .
O61 Pr1 O3W 146.2(10) . .
O48 Pr1 O3W 71.3(10) . .
O1W Pr1 O45 75.9(12) . .
O26 Pr1 O45 69.1(12) . .
O61 Pr1 O45 72.1(11) . .
O48 Pr1 O45 146.0(9) . .
O3W Pr1 O45 131.9(11) . .
O1W Pr1 O49 70.6(13) . .
O26 Pr1 O49 127.7(13) . .
O61 Pr1 O49 114.7(12) . .
O48 Pr1 O49 117.7(11) . .
O3W Pr1 O49 70.6(11) . .
O45 Pr1 O49 64.3(11) . .
O1W Pr1 O2 74.4(13) . .
O26 Pr1 O2 73.3(12) . .
O61 Pr1 O2 114.3(12) . .
O48 Pr1 O2 70.8(9) . .
O3W Pr1 O2 67.4(11) . .
O45 Pr1 O2 136.5(9) . .
O49 Pr1 O2 130.9(11) . .
O1W Pr1 O2W 132.5(14) . .
O26 Pr1 O2W 139.4(13) . .
O61 Pr1 O2W 71.1(11) . .
O48 Pr1 O2W 66.6(10) . .
O3W Pr1 O2W 84.4(11) . .
O45 Pr1 O2W 89.0(10) . .
O49 Pr1 O2W 62.3(11) . .
O2 Pr1 O2W 134.5(10) . .
O1W Pr1 W1 74.9(11) . .
O26 Pr1 W1 95.7(10) . .
O61 Pr1 W1 87.2(9) . .
O48 Pr1 W1 138.4(7) . .
O3W Pr1 W1 107.5(8) . .
O45 Pr1 W1 27.4(7) . .
O49 Pr1 W1 37.4(8) . .
O2 Pr1 W1 149.1(7) . .
O2W Pr1 W1 71.9(8) . .
O3 Pr2 O47 79.7(12) 4_557 .
O3 Pr2 O32 75.1(10) 4_557 4_557
O47 Pr2 O32 131.1(14) . 4_557
O3 Pr2 O50 132.4(13) 4_557 .
O47 Pr2 O50 85.8(12) . .
O32 Pr2 O50 81.5(12) 4_557 .
O3 Pr2 O13 139.8(13) 4_557 4_557
O47 Pr2 O13 134.6(15) . 4_557
O32 Pr2 O13 88.6(13) 4_557 4_557
O50 Pr2 O13 78.8(14) . 4_557
O3 Pr2 O12 84.9(12) 4_557 4_557
O47 Pr2 O12 78.2(14) . 4_557
O32 Pr2 O12 138.6(13) 4_557 4_557
O50 Pr2 O12 135.8(14) . 4_557
O13 Pr2 O12 83.8(14) 4_557 4_557
O3 Pr2 O15 76.9(10) 4_557 4_557
O47 Pr2 O15 135.3(12) . 4_557
O32 Pr2 O15 77.8(11) 4_557 4_557
O50 Pr2 O15 137.2(10) . 4_557
O13 Pr2 O15 63.7(13) 4_557 4_557
O12 Pr2 O15 62.3(12) 4_557 4_557
O3 Pr2 O4W 138.9(11) 4_557 .
O47 Pr2 O4W 68.2(14) . .
O32 Pr2 O4W 145.9(12) 4_557 .
O50 Pr2 O4W 71.4(14) . .
O13 Pr2 O4W 66.4(14) 4_557 .
O12 Pr2 O4W 64.4(14) 4_557 .
O15 Pr2 O4W 108.4(13) 4_557 .
O3 Pr2 O41 72.1(10) 4_557 .
O47 Pr2 O41 61.0(12) . .
O32 Pr2 O41 71.6(10) 4_557 .
O50 Pr2 O41 61.3(11) . .
O13 Pr2 O41 137.2(12) 4_557 .
O12 Pr2 O41 135.6(10) 4_557 .
O15 Pr2 O41 140.9(9) 4_557 .
O4W Pr2 O41 110.6(12) . .
O3 Pr2 W15 114.8(8) 4_557 4_557
O47 Pr2 W15 145.8(11) . 4_557
O32 Pr2 W15 83.1(8) 4_557 4_557
O50 Pr2 W15 102.5(9) . 4_557
O13 Pr2 W15 25.4(11) 4_557 4_557
O12 Pr2 W15 72.8(9) 4_557 4_557
O15 Pr2 W15 38.3(7) 4_557 4_557
O4W Pr2 W15 82.9(10) . 4_557
O41 Pr2 W15 151.3(5) . 4_557
W5 O1 W14 162(2) . .
W5 O2 Pr1 161.1(18) . .
W5 O3 Pr2 177.5(19) . 4_457
W14 O4 W18 117(2) . .
W10 O6 W12 141(2) . .
W13 O7 W15 150(2) . .
W17 O9 W18 150(2) . .
W18 O10 W12 121(2) . .
W16 O12 Pr2 119.0(19) . 4_457
W15 O13 Pr2 119(2) . 4_457
Sb2 O15 W16 126.2(15) . .
Sb2 O15 W15 126.4(15) . .
W16 O15 W15 94.2(13) . .
Sb2 O15 Pr2 112.1(15) . 4_457
W16 O15 Pr2 95.6(11) . 4_457
W15 O15 Pr2 94.6(11) . 4_457
W17 O16 W10 121(2) . .
W4 O17 W6 115.3(17) . .
W15 O19 W16 121(2) . .
W13 O20 W8 156.7(19) . .
W14 O21 W12 119.2(18) . .
W3 O22 W7 150(2) . .
W6 O23 Na5 116(2) . .
Sb2 O24 W13 122(2) . .
Sb2 O24 W10 110.3(19) . .
W13 O24 W10 98.3(16) . .
Sb2 O24 W17 129(2) . .
W13 O24 W17 94.1(15) . .
W10 O24 W17 96.2(15) . .
W12 O26 Pr1 155(2) . .
W17 O27 W13 113.2(19) . .
W18 O28 W16 151(2) . .
W6 O29 Na3 126(2) . .
Sb2 O30 W18 134.6(17) . .
Sb2 O30 W12 110.1(15) . .
W18 O30 W12 97.8(13) . .
Sb2 O30 W14 119.3(15) . .
W18 O30 W14 92.4(12) . .
W12 O30 W14 94.2(12) . .
W13 O31 W10 121.4(18) . .
W13 O31 Na5 118(2) . .
W10 O31 Na5 105(2) . .
W8 O32 Pr2 177.1(19) . 4_457
W9 O33 W11 148.3(16) . .
W9 O33 Na1 102.3(18) . .
W11 O33 Na1 109.3(18) . .
W16 O34 W14 152(2) . .
W11 O36 W4 148.9(17) . .
W9 O37 W6 119.2(17) . .
W10 O38 Na4 152(2) . .
W3 O39 Na4 159(2) . 4_457
W7 O40 Na2 120(2) . .
Sb1 O41 W11 126.3(13) . .
Sb1 O41 W7 126.3(14) . .
W11 O41 W7 94.2(11) . .
Sb1 O41 Pr2 116.4(13) . .
W11 O41 Pr2 92.0(11) . .
W7 O41 Pr2 92.4(10) . .
W4 O43 W9 116.9(17) . .
W8 O44 W2 148(2) . 4_457
W1 O45 Pr1 110.4(15) . .
W7 O46 W2 148(2) . .
W11 O47 Pr2 123(2) . .
W8 O48 Pr1 158.2(17) . .
W3 O49 W1 113.5(17) . .
W3 O49 Pr1 149.1(18) . .
W1 O49 Pr1 97.3(14) . .
W7 O50 Pr2 122.1(18) . .
W7 O51 W11 116.6(18) . .
W9 O52 W3 150.6(18) . .
Sb1 O53 W1 114.0(14) . .
Sb1 O53 W3 136.1(15) . .
W1 O53 W3 97.0(12) . .
Sb1 O53 W2 116.2(13) . .
W1 O53 W2 92.6(11) . .
W3 O53 W2 91.4(10) . .
W6 O55 W1 144(2) . .
W2 O56 W1 113.1(13) . .
Sb1 O57 W4 116.0(17) . .
Sb1 O57 W9 134.1(16) . .
W4 O57 W9 94.3(13) . .
Sb1 O57 W6 111.4(17) . .
W4 O57 W6 95.1(12) . .
W9 O57 W6 98.2(14) . .
W2 O58 W3 113.7(14) . .
W5 O59 W4 156.1(19) . 4_457
W10 O61 Pr1 158.7(18) . .
W17 O64 W15 148(3) . .
Pr1 O2W Na5 124.5(19) . .
C6 O111 W5 126(3) . .
C6 O111 Na3 124(4) . 4_457
W5 O111 Na3 101(2) . 4_457
C1 N1 C5 120.0 . .
C1 N1 W5 119.4(18) . .
C5 N1 W5 120.5(18) . .
N1 C1 C2 120.0 . .
N1 C1 C6 111(3) . .
C2 C1 C6 129(3) . .
C1 C2 C3 120.0 . .
C4 C3 C2 120.0 . .
C3 C4 C5 120.0 . .
C4 C5 N1 120.0 . .
O111 C6 O112 108(4) . .
O111 C6 O11A 131(5) . .
O111 C6 C1 116(4) . .
O112 C6 C1 126(5) . .
O11A C6 C1 111(5) . .
C12 O211 W8 121(3) . .
C11 N2 C7 120.0 . .
C11 N2 W8 130(2) . .
C7 N2 W8 110(2) . .
N2 C7 C8 120.0 . .
N2 C7 C12 119(3) . .
C8 C7 C12 121(3) . .
C9 C8 C7 120.0 . .
C10 C9 C8 120.0 . .
C9 C10 C11 120.0 . .
N2 C11 C10 120.0 . .
O212 C12 O211 122(4) . .
O212 C12 C7 119(4) . .
O211 C12 C7 113(4) . .
O33 Na1 Na2 121(2) . .
Na4 Na2 O40 147(3) 4_457 .
Na4 Na2 Na1 94(2) 4_457 .
O40 Na2 Na1 84.1(18) . .
O29 Na3 O111 106(3) . 4_557
O38 Na4 O39 145(3) . 4_557
O38 Na4 Na2 83(3) . 4_557
O39 Na4 Na2 69(2) 4_557 4_557
O23 Na5 O31 111(2) . .
O23 Na5 O2W 93(2) . .
O31 Na5 O2W 100(2) . .

loop_
_geom_bond_atom_site_label_1
_geom_bond_atom_site_label_2
_geom_bond_distance
_geom_bond_site_symmetry_2
W1 O54 1.75(3) .
W1 O45 1.77(3) .
W1 O55 1.99(3) .
W1 O56 2.04(3) .
W1 O49 2.20(4) .
W1 O53 2.26(3) .
W1 Pr1 3.597(4) .
W2 O11 1.67(3) .
W2 O58 1.92(3) .
W2 O56 1.93(3) .
W2 O44 1.98(3) 4_557
W2 O46 2.04(4) .
W2 O53 2.32(3) .
W3 O39 1.72(3) .
W3 O49 1.85(4) .
W3 O22 1.86(4) .
W3 O52 1.91(3) .
W3 O58 2.02(3) .
W3 O53 2.28(3) .
W4 O35 1.65(3) .
W4 O17 1.91(4) .
W4 O43 1.92(4) .
W4 O36 1.92(3) .
W4 O59 1.92(3) 4_557
W4 O57 2.22(3) .
W5 O2 1.71(3) .
W5 O3 1.82(3) .
W5 O1 1.85(3) .
W5 O59 1.88(3) .
W5 O111 2.16(3) .
W5 N1 2.36(2) .
W6 O23 1.63(4) .
W6 O29 1.67(4) .
W6 O55 1.83(3) .
W6 O17 2.00(4) .
W6 O37 2.03(3) .
W6 O57 2.26(4) .
W7 O40 1.70(3) .
W7 O46 1.79(4) .
W7 O50 1.80(4) .
W7 O51 1.89(3) .
W7 O22 2.01(4) .
W7 O41 2.26(3) .
W8 O48 1.71(3) .
W8 O32 1.79(4) .
W8 O44 1.87(3) .
W8 O20 1.99(3) .
W8 O211 2.06(4) .
W8 N2 2.24(2) .
W9 O42 1.71(3) .
W9 O33 1.85(3) .
W9 O52 1.87(3) .
W9 O37 1.91(4) .
W9 O43 1.92(4) .
W9 O57 2.24(4) .
W10 O38 1.68(4) .
W10 O61 1.70(4) .
W10 O6 1.87(4) .
W10 O31 1.96(3) .
W10 O16 1.98(5) .
W10 O24 2.24(4) .
W11 O25 1.71(3) .
W11 O47 1.80(5) .
W11 O36 1.90(3) .
W11 O51 2.00(3) .
W11 O33 2.03(3) .
W11 O41 2.26(3) .
W12 O14 1.69(4) .
W12 O26 1.79(4) .
W12 O10 1.96(5) .
W12 O21 1.99(3) .
W12 O6 1.99(4) .
W12 O30 2.26(3) .
W13 O5 1.69(4) .
W13 O20 1.82(3) .
W13 O7 1.82(4) .
W13 O31 1.87(4) .
W13 O27 1.97(4) .
W13 O24 2.17(4) .
W14 O8 1.67(4) .
W14 O4 1.84(5) .
W14 O21 1.88(4) .
W14 O1 1.95(3) .
W14 O34 1.97(4) .
W14 O30 2.29(3) .
W15 O60 1.65(5) .
W15 O13 1.80(5) .
W15 O19 1.90(4) .
W15 O7 1.99(4) .
W15 O64 2.04(4) .
W15 O15 2.29(3) .
W15 Pr2 3.681(5) 4_457
W16 O18 1.71(5) .
W16 O12 1.77(4) .
W16 O34 1.83(4) .
W16 O19 1.93(3) .
W16 O28 2.18(4) .
W16 O15 2.27(3) .
W17 O62 1.68(4) .
W17 O9 1.81(3) .
W17 O64 1.86(4) .
W17 O16 1.91(4) .
W17 O27 1.96(4) .
W17 O24 2.31(4) .
W18 O28 1.70(4) .
W18 O63 1.72(4) .
W18 O10 1.94(5) .
W18 O9 1.99(3) .
W18 O4 2.00(4) .
W18 O30 2.24(4) .
Sb1 O41 1.96(3) .
Sb1 O53 2.00(3) .
Sb1 O57 2.07(3) .
Sb2 O15 1.96(3) .
Sb2 O30 2.02(3) .
Sb2 O24 2.06(4) .
Pr1 O1W 2.45(4) .
Pr1 O26 2.46(4) .
Pr1 O61 2.51(3) .
Pr1 O48 2.55(3) .
Pr1 O3W 2.56(3) .
Pr1 O45 2.58(3) .
Pr1 O49 2.58(4) .
Pr1 O2 2.63(3) .
Pr1 O2W 2.66(4) .
Pr2 O3 2.41(3) 4_557
Pr2 O47 2.41(4) .
Pr2 O32 2.43(4) 4_557
Pr2 O50 2.45(4) .
Pr2 O13 2.46(5) 4_557
Pr2 O12 2.50(4) 4_557
Pr2 O15 2.71(3) 4_557
Pr2 O4W 2.85(5) .
Pr2 O41 2.87(3) .
Pr2 W15 3.681(5) 4_557
O3 Pr2 2.41(3) 4_457
O12 Pr2 2.50(4) 4_457
O13 Pr2 2.46(5) 4_457
O15 Pr2 2.71(3) 4_457
O23 Na5 2.81(8) .
O29 Na3 2.79(9) .
O31 Na5 2.85(8) .
O32 Pr2 2.43(4) 4_457
O33 Na1 2.94(6) .
O38 Na4 2.55(9) .
O39 Na4 2.86(8) 4_457
O40 Na2 3.01(7) .
O44 W2 1.98(3) 4_457
O59 W4 1.92(3) 4_457
O2W Na5 2.92(7) .
O111 C6 1.343(14) .
O111 Na3 2.89(10) 4_457
O112 C6 1.347(14) .
O11A C6 1.349(14) .
N1 C1 1.395(6) .
N1 C5 1.396(6) .
C1 C2 1.396(6) .
C1 C6 1.408(14) .
C2 C3 1.396(6) .
C3 C4 1.395(6) .
C4 C5 1.395(6) .
O211 C12 1.349(14) .
O212 C12 1.349(14) .
N2 C11 1.395(6) .
N2 C7 1.396(6) .
C7 C8 1.396(6) .
C7 C12 1.409(14) .
C8 C9 1.395(6) .
C9 C10 1.395(6) .
C10 C11 1.395(6) .
Na1 Na2 3.33(8) .
Na2 Na4 3.00(10) 4_457
Na3 O111 2.89(10) 4_557
Na4 O39 2.86(8) 4_557
Na4 Na2 3.00(10) 4_557

loop_
_platon_squeeze_void_nr
_platon_squeeze_void_average_x
_platon_squeeze_void_average_y
_platon_squeeze_void_average_z
_platon_squeeze_void_volume
_platon_squeeze_void_count_electrons
1 -0.029 -0.013 0.193 4795.7 756.4
